data_4303676
loop_
_publ_author_name
'Xiao-Qing Zhao'
'Bin Zhao'
'Shi Wei'
'Peng Cheng'

_publ_section_title
;
Synthesis, Structures, and Luminescent and Magnetic Properties of Ln-Ag
Heterometal-Organic Frameworks
;
_journal_name_full 'Inorganic Chemistry'
_journal_page_first 11048
_journal_page_last 11057
_journal_paper_doi 10.1021/ic901291b
_journal_volume 48
_journal_year 2009
_chemical_formula_sum 'C14 H6 Ag3 Gd N2 O11'
_chemical_formula_weight 859.07
_chemical_name_systematic
; 
 ? 
;
_space_group_IT_number 52
_symmetry_cell_setting orthorhombic
_symmetry_space_group_name_Hall '-P 2a 2bc'
_symmetry_space_group_name_H-M 'P n n a'
_atom_sites_solution_hydrogens geom
_atom_sites_solution_primary direct
_atom_sites_solution_secondary difmap
_audit_creation_method SHELXL-97
_cell_angle_alpha 90.00
_cell_angle_beta 90.00
_cell_angle_gamma 90.00
_cell_formula_units_Z 4
_cell_length_a 8.2092(12)
_cell_length_b 14.487(2)
_cell_length_c 13.848(2)
_cell_measurement_reflns_used 3070
_cell_measurement_temperature 294(2)
_cell_measurement_theta_max 26.33
_cell_measurement_theta_min 2.81
_cell_volume 1646.9(4)
_computing_cell_refinement 'Bruker SMART'
_computing_data_collection 'Bruker SMART'
_computing_data_reduction 'Bruker SAINT'
_computing_molecular_graphics 'Bruker SHELXTL'
_computing_publication_material 'Bruker SHELXTL'
_computing_structure_refinement 'SHELXL-97 (Sheldrick, 1997)'
_computing_structure_solution 'SHELXS-97 (Sheldrick, 1990)'
_diffrn_ambient_temperature 294(2)
_diffrn_measured_fraction_theta_full 0.995
_diffrn_measured_fraction_theta_max 0.995
_diffrn_measurement_device_type 'CCD area detector'
_diffrn_measurement_method 'phi and omega scans'
_diffrn_radiation_monochromator graphite
_diffrn_radiation_source 'fine-focus sealed tube'
_diffrn_radiation_type MoK\a
_diffrn_radiation_wavelength 0.71073
_diffrn_reflns_av_R_equivalents 0.0458
_diffrn_reflns_av_sigmaI/netI 0.0342
_diffrn_reflns_limit_h_max 5
_diffrn_reflns_limit_h_min -10
_diffrn_reflns_limit_k_max 17
_diffrn_reflns_limit_k_min -18
_diffrn_reflns_limit_l_max 16
_diffrn_reflns_limit_l_min -17
_diffrn_reflns_number 8612
_diffrn_reflns_theta_full 26.41
_diffrn_reflns_theta_max 26.41
_diffrn_reflns_theta_min 2.03
_exptl_absorpt_coefficient_mu 7.564
_exptl_absorpt_correction_T_max 1.00000
_exptl_absorpt_correction_T_min 0.416386
_exptl_absorpt_correction_type multi-scan
_exptl_absorpt_process_details SADABS
_exptl_crystal_density_diffrn 3.465
_exptl_crystal_density_meas ?
_exptl_crystal_density_method 'not measured'
_exptl_crystal_F_000 1588
_exptl_crystal_size_max 0.16
_exptl_crystal_size_mid 0.16
_exptl_crystal_size_min 0.10
_refine_diff_density_max 1.230
_refine_diff_density_min -1.342
_refine_diff_density_rms 0.166
_refine_ls_extinction_method none
_refine_ls_goodness_of_fit_ref 1.031
_refine_ls_hydrogen_treatment constr
_refine_ls_matrix_type full
_refine_ls_number_parameters 142
_refine_ls_number_reflns 1692
_refine_ls_number_restraints 0
_refine_ls_restrained_S_all 1.031
_refine_ls_R_factor_all 0.0379
_refine_ls_R_factor_gt 0.0251
_refine_ls_shift/su_max 0.001
_refine_ls_shift/su_mean 0.000
_refine_ls_structure_factor_coef Fsqd
_refine_ls_weighting_details 'calc w=1/[\s^2^(Fo^2^)+(0.0288P)^2^+0.0000P] where P=(Fo^2^+2Fc^2^)/3'
_refine_ls_weighting_scheme calc
_refine_ls_wR_factor_gt 0.0545
_refine_ls_wR_factor_ref 0.0581
_reflns_number_gt 1351
_reflns_number_total 1692
_reflns_threshold_expression >2sigma(I)
_cod_data_source_file ic901291b_si_001_06.cif
_cod_data_source_block 6
_cod_depositor_comments
;
The following automatic conversions were performed:
'_symmetry_cell_setting' value 'Orthorhombic' changed to 'orthorhombic'
according to '/home/saulius/struct/CIF-dictionaries/cif_core.dic'
dictionary named 'cif_core.dic' version 2.4.1 from
2010-06-29.

'_exptl_absorpt_correction_type' value 'MULTI-SCAN' changed
to 'multi-scan' according to
'/home/saulius/struct/CIF-dictionaries/cif_core.dic' dictionary named
'cif_core.dic' version 2.4.1 from
2010-06-29.

'_refine_ls_hydrogen_treatment' value 'CONSTR' changed to
'constr' according to '/home/saulius/struct/CIF-dictionaries/cif_core.dic'
dictionary named 'cif_core.dic' version 2.4.1 from 2010-06-29.

Automatic conversion script
Id: cif_fix_enum 1527 2010-12-29 10:47:43Z saulius 

The following automatic conversions were performed:

'_exptl_crystal_density_meas' value 'none' was changed to '?' - the
value is perceived as not measured.

Automatic conversion script
Id: cif_fix_values 3008 2015-01-20 13:52:24Z robertas 
;
_cod_original_cell_volume 1646.8(4)
_cod_database_code 4303676

loop_
_symmetry_equiv_pos_as_xyz
'x, y, z'
'-x+1/2, -y, z'
'-x+1/2, y+1/2, -z+1/2'
'x, -y+1/2, -z+1/2'
'-x, -y, -z'
'x-1/2, y, -z'
'x-1/2, -y-1/2, z-1/2'
'-x, y-1/2, z-1/2'

loop_
_atom_site_label
_atom_site_type_symbol
_atom_site_fract_x
_atom_site_fract_y
_atom_site_fract_z
_atom_site_U_iso_or_equiv
_atom_site_adp_type
_atom_site_occupancy
_atom_site_symmetry_multiplicity
_atom_site_calc_flag
_atom_site_refinement_flags
_atom_site_disorder_assembly
_atom_site_disorder_group
Gd1 Gd 0.02980(4) 0.7500 0.2500 0.01314(10) Uani 1 2 d S . .
Ag1 Ag 0.05555(6) 0.48710(3) 0.31838(3) 0.03440(15) Uani 1 1 d . . .
Ag2 Ag -0.2500 0.5000 0.44933(5) 0.03181(17) Uani 1 2 d S . .
O1 O 0.2319(4) 0.8688(2) 0.2595(2) 0.0234(8) Uani 1 1 d . . .
O2 O 0.4187(5) 0.9479(3) 0.3420(3) 0.0278(9) Uani 1 1 d . . .
O3 O 0.3183(4) 0.8390(2) 0.6862(2) 0.0176(8) Uani 1 1 d . . .
O4 O -0.0689(5) 0.5970(2) 0.5321(2) 0.0250(9) Uani 1 1 d . . .
O5 O -0.0432(4) 0.6374(2) 0.3781(2) 0.0185(8) Uani 1 1 d . . .
O6 O -0.2500 0.5000 0.2762(4) 0.0283(13) Uani 1 2 d S . .
H6A H -0.2262 0.5483 0.2419 0.034 Uiso 1 1 d R . .
N1 N 0.1448(5) 0.7768(3) 0.4145(3) 0.0148(9) Uani 1 1 d . . .
C1 C 0.3045(6) 0.8929(3) 0.3379(3) 0.0184(11) Uani 1 1 d . . .
C2 C 0.2463(6) 0.8469(3) 0.4295(3) 0.0155(10) Uani 1 1 d . . .
C3 C 0.3024(6) 0.8730(3) 0.5196(3) 0.0163(11) Uani 1 1 d . . .
H3 H 0.3709 0.9238 0.5260 0.020 Uiso 1 1 calc R . .
C4 C 0.2556(6) 0.8225(3) 0.6010(3) 0.0173(11) Uani 1 1 d . . .
C5 C 0.1455(6) 0.7490(3) 0.5852(3) 0.0169(10) Uani 1 1 d . . .
H5 H 0.1063 0.7149 0.6372 0.020 Uiso 1 1 calc R . .
C6 C 0.0966(6) 0.7281(3) 0.4931(3) 0.0129(10) Uani 1 1 d . . .
C7 C -0.0139(6) 0.6491(3) 0.4674(3) 0.0164(11) Uani 1 1 d . . .

loop_
_atom_site_aniso_label
_atom_site_aniso_U_11
_atom_site_aniso_U_22
_atom_site_aniso_U_33
_atom_site_aniso_U_23
_atom_site_aniso_U_13
_atom_site_aniso_U_12
Gd1 0.01787(18) 0.01362(17) 0.00794(17) 0.00056(13) 0.000 0.000
Ag1 0.0485(3) 0.0362(3) 0.0185(2) -0.00369(18) 0.0047(2) 0.0152(2)
Ag2 0.0296(4) 0.0293(3) 0.0365(4) 0.000 0.000 -0.0116(3)
O1 0.031(2) 0.025(2) 0.0142(18) 0.0008(15) -0.0015(17) -0.0073(16)
O2 0.029(2) 0.029(2) 0.025(2) 0.0078(16) -0.0025(17) -0.0132(18)
O3 0.025(2) 0.0165(18) 0.0112(17) -0.0028(13) -0.0045(15) 0.0023(15)
O4 0.037(2) 0.024(2) 0.0141(18) 0.0041(15) -0.0033(16) -0.0100(17)
O5 0.029(2) 0.0149(17) 0.0112(17) 0.0002(13) -0.0030(15) -0.0033(15)
O6 0.042(4) 0.020(3) 0.023(3) 0.000 0.000 -0.013(3)
N1 0.020(2) 0.014(2) 0.011(2) 0.0016(16) -0.0001(17) -0.0015(17)
C1 0.019(3) 0.016(3) 0.021(3) 0.004(2) 0.002(2) 0.005(2)
C2 0.015(3) 0.018(3) 0.013(2) 0.0028(19) -0.001(2) 0.001(2)
C3 0.019(3) 0.014(2) 0.016(2) 0.0037(19) -0.004(2) -0.003(2)
C4 0.017(3) 0.018(3) 0.017(3) -0.004(2) -0.003(2) 0.009(2)
C5 0.021(3) 0.017(2) 0.013(2) 0.0030(19) 0.0005(19) -0.003(2)
C6 0.015(2) 0.011(2) 0.013(2) 0.0040(17) 0.000(2) 0.0038(19)
C7 0.021(3) 0.013(2) 0.015(3) 0.0009(18) -0.002(2) 0.005(2)

loop_
_atom_type_symbol
_atom_type_description
_atom_type_scat_dispersion_real
_atom_type_scat_dispersion_imag
_atom_type_scat_source
C C 0.0033 0.0016 'International Tables Vol C Tables 4.2.6.8 and 6.1.1.4'
H H 0.0000 0.0000 'International Tables Vol C Tables 4.2.6.8 and 6.1.1.4'
N N 0.0061 0.0033 'International Tables Vol C Tables 4.2.6.8 and 6.1.1.4'
O O 0.0106 0.0060 'International Tables Vol C Tables 4.2.6.8 and 6.1.1.4'
Ag Ag -0.8971 1.1015 'International Tables Vol C Tables 4.2.6.8 and 6.1.1.4'
Gd Gd -0.1653 3.9035 'International Tables Vol C Tables 4.2.6.8 and 6.1.1.4'

loop_
_geom_angle_atom_site_label_1
_geom_angle_atom_site_label_2
_geom_angle_atom_site_label_3
_geom_angle
_geom_angle_site_symmetry_1
_geom_angle_site_symmetry_3
_geom_angle_publ_flag
O3 Gd1 O3 84.01(17) 7_575 6_556 ?
O3 Gd1 O1 158.84(11) 7_575 . ?
O3 Gd1 O1 95.58(12) 6_556 . ?
O3 Gd1 O1 95.58(12) 7_575 4_565 ?
O3 Gd1 O1 158.84(11) 6_556 4_565 ?
O1 Gd1 O1 92.28(18) . 4_565 ?
O3 Gd1 O5 85.01(11) 7_575 4_565 ?
O3 Gd1 O5 74.23(11) 6_556 4_565 ?
O1 Gd1 O5 74.60(11) . 4_565 ?
O1 Gd1 O5 126.88(11) 4_565 4_565 ?
O3 Gd1 O5 74.23(11) 7_575 . ?
O3 Gd1 O5 85.01(11) 6_556 . ?
O1 Gd1 O5 126.88(11) . . ?
O1 Gd1 O5 74.60(11) 4_565 . ?
O5 Gd1 O5 152.06(17) 4_565 . ?
O3 Gd1 N1 81.37(12) 7_575 4_565 ?
O3 Gd1 N1 135.40(12) 6_556 4_565 ?
O1 Gd1 N1 84.26(12) . 4_565 ?
O1 Gd1 N1 64.91(11) 4_565 4_565 ?
O5 Gd1 N1 62.71(11) 4_565 4_565 ?
O5 Gd1 N1 129.87(11) . 4_565 ?
O3 Gd1 N1 135.40(12) 7_575 . ?
O3 Gd1 N1 81.38(12) 6_556 . ?
O1 Gd1 N1 64.91(11) . . ?
O1 Gd1 N1 84.26(12) 4_565 . ?
O5 Gd1 N1 129.87(11) 4_565 . ?
O5 Gd1 N1 62.71(11) . . ?
N1 Gd1 N1 135.55(18) 4_565 . ?
O2 Ag1 O4 134.54(12) 3_545 5_566 ?
O2 Ag1 O5 124.83(12) 3_545 . ?
O4 Ag1 O5 100.02(11) 5_566 . ?
O2 Ag1 O6 83.61(14) 3_545 . ?
O4 Ag1 O6 106.01(13) 5_566 . ?
O5 Ag1 O6 72.10(10) . . ?
O2 Ag1 Ag2 130.80(10) 3_545 . ?
O4 Ag1 Ag2 64.15(10) 5_566 . ?
O5 Ag1 Ag2 58.99(8) . . ?
O6 Ag1 Ag2 48.87(11) . . ?
O2 Ag1 Ag1 86.41(10) 3_545 2_565 ?
O4 Ag1 Ag1 90.79(9) 5_566 2_565 ?
O5 Ag1 Ag1 102.93(9) . 2_565 ?
O6 Ag1 Ag1 163.00(8) . 2_565 ?
Ag2 Ag1 Ag1 142.791(15) . 2_565 ?
O4 Ag2 O4 121.46(16) 2_465 . ?
O4 Ag2 O6 119.27(8) 2_465 . ?
O4 Ag2 O6 119.27(8) . . ?
O4 Ag2 Ag1 139.69(9) 2_465 . ?
O4 Ag2 Ag1 79.00(9) . . ?
O6 Ag2 Ag1 54.212(14) . . ?
O4 Ag2 Ag1 79.00(9) 2_465 2_465 ?
O4 Ag2 Ag1 139.69(9) . 2_465 ?
O6 Ag2 Ag1 54.212(14) . 2_465 ?
Ag1 Ag2 Ag1 108.42(3) . 2_465 ?
C1 O1 Gd1 124.2(3) . . ?
C1 O2 Ag1 100.7(3) . 3 ?
C4 O3 Gd1 122.2(3) . 6_656 ?
C7 O4 Ag2 103.8(3) . . ?
C7 O4 Ag1 154.5(3) . 5_566 ?
Ag2 O4 Ag1 98.40(13) . 5_566 ?
C7 O5 Ag1 112.4(3) . . ?
C7 O5 Gd1 124.2(3) . . ?
Ag1 O5 Gd1 105.15(12) . . ?
Ag2 O6 Ag1 76.91(11) . . ?
Ag2 O6 Ag1 76.91(11) . 2_465 ?
Ag1 O6 Ag1 153.8(2) . 2_465 ?
Ag2 O6 H6A 123.1 . . ?
Ag1 O6 H6A 87.9 . . ?
Ag1 O6 H6A 106.5 2_465 . ?
C2 N1 C6 117.1(4) . . ?
C2 N1 Gd1 119.9(3) . . ?
C6 N1 Gd1 122.8(3) . . ?
O2 C1 O1 124.5(5) . . ?
O2 C1 C2 119.2(5) . . ?
O1 C1 C2 116.2(4) . . ?
N1 C2 C3 123.9(4) . . ?
N1 C2 C1 113.9(4) . . ?
C3 C2 C1 122.1(4) . . ?
C2 C3 C4 119.5(4) . . ?
C2 C3 H3 120.2 . . ?
C4 C3 H3 120.2 . . ?
O3 C4 C3 121.6(5) . . ?
O3 C4 C5 121.9(4) . . ?
C3 C4 C5 116.5(4) . . ?
C6 C5 C4 119.8(4) . . ?
C6 C5 H5 120.1 . . ?
C4 C5 H5 120.1 . . ?
N1 C6 C5 123.1(4) . . ?
N1 C6 C7 112.5(4) . . ?
C5 C6 C7 124.4(4) . . ?
O4 C7 O5 123.1(4) . . ?
O4 C7 C6 120.4(4) . . ?
O5 C7 C6 116.5(4) . . ?

loop_
_geom_bond_atom_site_label_1
_geom_bond_atom_site_label_2
_geom_bond_distance
_geom_bond_site_symmetry_2
_geom_bond_publ_flag
Gd1 O3 2.336(3) 7_575 ?
Gd1 O3 2.336(3) 6_556 ?
Gd1 O1 2.394(3) . ?
Gd1 O1 2.394(3) 4_565 ?
Gd1 O5 2.483(3) 4_565 ?
Gd1 O5 2.483(3) . ?
Gd1 N1 2.496(4) 4_565 ?
Gd1 N1 2.496(4) . ?
Ag1 O2 2.302(3) 3_545 ?
Ag1 O4 2.405(3) 5_566 ?
Ag1 O5 2.466(3) . ?
Ag1 O6 2.5824(13) . ?
Ag1 Ag2 3.1008(7) . ?
Ag1 Ag1 3.2143(11) 2_565 ?
Ag2 O4 2.345(3) 2_465 ?
Ag2 O4 2.345(3) . ?
Ag2 O6 2.398(5) . ?
Ag2 Ag1 3.1008(7) 2_465 ?
O1 C1 1.287(6) . ?
O2 C1 1.232(6) . ?
O2 Ag1 2.302(3) 3 ?
O3 C4 1.309(5) . ?
O3 Gd1 2.336(3) 6_656 ?
O4 C7 1.256(5) . ?
O4 Ag1 2.405(3) 5_566 ?
O5 C7 1.271(5) . ?
O6 Ag1 2.5824(13) 2_465 ?
O6 H6A 0.8675 . ?
N1 C2 1.330(6) . ?
N1 C6 1.356(6) . ?
C1 C2 1.510(7) . ?
C2 C3 1.383(6) . ?
C3 C4 1.397(7) . ?
C3 H3 0.9300 . ?
C4 C5 1.414(7) . ?
C5 C6 1.371(6) . ?
C5 H5 0.9300 . ?
C6 C7 1.503(7) . ?

loop_
_geom_torsion_atom_site_label_1
_geom_torsion_atom_site_label_2
_geom_torsion_atom_site_label_3
_geom_torsion_atom_site_label_4
_geom_torsion
_geom_torsion_site_symmetry_1
_geom_torsion_site_symmetry_2
_geom_torsion_site_symmetry_3
_geom_torsion_site_symmetry_4
_geom_torsion_publ_flag
O2 Ag1 Ag2 O4 76.29(19) 3_545 . . 2_465 ?
O4 Ag1 Ag2 O4 -51.40(17) 5_566 . . 2_465 ?
O5 Ag1 Ag2 O4 -172.51(16) . . . 2_465 ?
O6 Ag1 Ag2 O4 94.70(14) . . . 2_465 ?
Ag1 Ag1 Ag2 O4 -103.60(14) 2_565 . . 2_465 ?
O2 Ag1 Ag2 O4 -157.35(15) 3_545 . . . ?
O4 Ag1 Ag2 O4 74.96(14) 5_566 . . . ?
O5 Ag1 Ag2 O4 -46.15(12) . . . . ?
O6 Ag1 Ag2 O4 -138.94(9) . . . . ?
Ag1 Ag1 Ag2 O4 22.76(9) 2_565 . . . ?
O2 Ag1 Ag2 O6 -18.40(12) 3_545 . . . ?
O4 Ag1 Ag2 O6 -146.10(9) 5_566 . . . ?
O5 Ag1 Ag2 O6 92.79(9) . . . . ?
Ag1 Ag1 Ag2 O6 161.71(4) 2_565 . . . ?
O2 Ag1 Ag2 Ag1 -18.40(12) 3_545 . . 2_465 ?
O4 Ag1 Ag2 Ag1 -146.10(9) 5_566 . . 2_465 ?
O5 Ag1 Ag2 Ag1 92.79(9) . . . 2_465 ?
O6 Ag1 Ag2 Ag1 0.0 . . . 2_465 ?
Ag1 Ag1 Ag2 Ag1 161.71(4) 2_565 . . 2_465 ?
O3 Gd1 O1 C1 165.2(4) 7_575 . . . ?
O3 Gd1 O1 C1 77.4(4) 6_556 . . . ?
O1 Gd1 O1 C1 -82.9(4) 4_565 . . . ?
O5 Gd1 O1 C1 149.4(4) 4_565 . . . ?
O5 Gd1 O1 C1 -10.5(4) . . . . ?
N1 Gd1 O1 C1 -147.4(4) 4_565 . . . ?
N1 Gd1 O1 C1 -0.3(4) . . . . ?
O4 Ag2 O4 C7 -168.7(3) 2_465 . . . ?
O6 Ag2 O4 C7 11.2(3) . . . . ?
Ag1 Ag2 O4 C7 48.9(3) . . . . ?
Ag1 Ag2 O4 C7 -56.7(4) 2_465 . . . ?
O4 Ag2 O4 Ag1 23.82(6) 2_465 . . 5_566 ?
O6 Ag2 O4 Ag1 -156.18(6) . . . 5_566 ?
Ag1 Ag2 O4 Ag1 -118.54(12) . . . 5_566 ?
Ag1 Ag2 O4 Ag1 135.88(8) 2_465 . . 5_566 ?
O2 Ag1 O5 C7 -166.0(3) 3_545 . . . ?
O4 Ag1 O5 C7 21.8(3) 5_566 . . . ?
O6 Ag1 O5 C7 125.6(3) . . . . ?
Ag2 Ag1 O5 C7 73.3(3) . . . . ?
Ag1 Ag1 O5 C7 -71.3(3) 2_565 . . . ?
O2 Ag1 O5 Gd1 -28.1(2) 3_545 . . . ?
O4 Ag1 O5 Gd1 159.67(13) 5_566 . . . ?
O6 Ag1 O5 Gd1 -96.60(15) . . . . ?
Ag2 Ag1 O5 Gd1 -148.85(15) . . . . ?
Ag1 Ag1 O5 Gd1 66.53(11) 2_565 . . . ?
O3 Gd1 O5 C7 -157.4(4) 7_575 . . . ?
O3 Gd1 O5 C7 -72.2(4) 6_556 . . . ?
O1 Gd1 O5 C7 21.0(4) . . . . ?
O1 Gd1 O5 C7 102.1(4) 4_565 . . . ?
O5 Gd1 O5 C7 -113.9(4) 4_565 . . . ?
N1 Gd1 O5 C7 138.7(4) 4_565 . . . ?
N1 Gd1 O5 C7 10.6(4) . . . . ?
O3 Gd1 O5 Ag1 71.23(13) 7_575 . . . ?
O3 Gd1 O5 Ag1 156.40(14) 6_556 . . . ?
O1 Gd1 O5 Ag1 -110.36(14) . . . . ?
O1 Gd1 O5 Ag1 -29.28(13) 4_565 . . . ?
O5 Gd1 O5 Ag1 114.73(11) 4_565 . . . ?
N1 Gd1 O5 Ag1 7.3(2) 4_565 . . . ?
N1 Gd1 O5 Ag1 -120.74(17) . . . . ?
O4 Ag2 O6 Ag1 -132.35(11) 2_465 . . . ?
O4 Ag2 O6 Ag1 47.65(11) . . . . ?
Ag1 Ag2 O6 Ag1 180.0 2_465 . . . ?
O4 Ag2 O6 Ag1 47.65(11) 2_465 . . 2_465 ?
O4 Ag2 O6 Ag1 -132.35(11) . . . 2_465 ?
Ag1 Ag2 O6 Ag1 180.0 . . . 2_465 ?
O2 Ag1 O6 Ag2 166.08(10) 3_545 . . . ?
O4 Ag1 O6 Ag2 31.48(9) 5_566 . . . ?
O5 Ag1 O6 Ag2 -64.11(8) . . . . ?
Ag1 Ag1 O6 Ag2 -139.5(2) 2_565 . . . ?
O2 Ag1 O6 Ag1 166.09(10) 3_545 . . 2_465 ?
O4 Ag1 O6 Ag1 31.48(9) 5_566 . . 2_465 ?
O5 Ag1 O6 Ag1 -64.11(8) . . . 2_465 ?
Ag2 Ag1 O6 Ag1 0.0 . . . 2_465 ?
Ag1 Ag1 O6 Ag1 -139.5(2) 2_565 . . 2_465 ?
O3 Gd1 N1 C2 -166.3(3) 7_575 . . . ?
O3 Gd1 N1 C2 -94.0(4) 6_556 . . . ?
O1 Gd1 N1 C2 6.4(3) . . . . ?
O1 Gd1 N1 C2 101.6(4) 4_565 . . . ?
O5 Gd1 N1 C2 -33.0(4) 4_565 . . . ?
O5 Gd1 N1 C2 177.2(4) . . . . ?
N1 Gd1 N1 C2 56.9(3) 4_565 . . . ?
O3 Gd1 N1 C6 7.1(4) 7_575 . . . ?
O3 Gd1 N1 C6 79.4(4) 6_556 . . . ?
O1 Gd1 N1 C6 179.8(4) . . . . ?
O1 Gd1 N1 C6 -85.0(4) 4_565 . . . ?
O5 Gd1 N1 C6 140.4(3) 4_565 . . . ?
O5 Gd1 N1 C6 -9.4(3) . . . . ?
N1 Gd1 N1 C6 -129.7(4) 4_565 . . . ?
Ag1 O2 C1 O1 0.9(6) 3 . . . ?
Ag1 O2 C1 C2 178.9(4) 3 . . . ?
Gd1 O1 C1 O2 173.1(4) . . . . ?
Gd1 O1 C1 C2 -4.9(6) . . . . ?
C6 N1 C2 C3 -0.9(7) . . . . ?
Gd1 N1 C2 C3 172.9(4) . . . . ?
C6 N1 C2 C1 175.5(4) . . . . ?
Gd1 N1 C2 C1 -10.7(6) . . . . ?
O2 C1 C2 N1 -168.0(5) . . . . ?
O1 C1 C2 N1 10.1(7) . . . . ?
O2 C1 C2 C3 8.5(8) . . . . ?
O1 C1 C2 C3 -173.5(5) . . . . ?
N1 C2 C3 C4 1.9(8) . . . . ?
C1 C2 C3 C4 -174.2(5) . . . . ?
Gd1 O3 C4 C3 -98.9(5) 6_656 . . . ?
Gd1 O3 C4 C5 76.9(6) 6_656 . . . ?
C2 C3 C4 O3 173.2(5) . . . . ?
C2 C3 C4 C5 -2.8(7) . . . . ?
O3 C4 C5 C6 -173.0(4) . . . . ?
C3 C4 C5 C6 3.0(7) . . . . ?
C2 N1 C6 C5 1.0(7) . . . . ?
Gd1 N1 C6 C5 -172.6(3) . . . . ?
C2 N1 C6 C7 -178.4(4) . . . . ?
Gd1 N1 C6 C7 8.0(5) . . . . ?
C4 C5 C6 N1 -2.1(7) . . . . ?
C4 C5 C6 C7 177.2(5) . . . . ?
Ag2 O4 C7 O5 -7.6(6) . . . . ?
Ag1 O4 C7 O5 142.4(6) 5_566 . . . ?
Ag2 O4 C7 C6 174.3(4) . . . . ?
Ag1 O4 C7 C6 -35.7(10) 5_566 . . . ?
Ag1 O5 C7 O4 -60.5(6) . . . . ?
Gd1 O5 C7 O4 171.1(4) . . . . ?
Ag1 O5 C7 C6 117.6(4) . . . . ?
Gd1 O5 C7 C6 -10.8(6) . . . . ?
N1 C6 C7 O4 179.8(4) . . . . ?
C5 C6 C7 O4 0.4(7) . . . . ?
N1 C6 C7 O5 1.6(6) . . . . ?
C5 C6 C7 O5 -177.8(4) . . . . ?
